data_3000288
loop_
_publ_author_name
'Gasser, Tobias'
'Thoeny, Alexander'
'Fortes, Dominic'
'Loerting, Thomas'

_journal_name_full 'To be published in Nature Communications'
_chemical_formula_sum 'D10 O5'
_chemical_name_common 'ice XIX'
_chemical_name_systematic 'dideuterium oxide'
_symmetry_space_group_name_H-M 'P -4'
_cell_angle_alpha 90.0
_cell_angle_beta 90.0
_cell_angle_gamma 90.0
_cell_length_a 8.834721(33)
_cell_length_b 8.834721(33)
_cell_length_c 5.75542(5)
_cell_volume 449.224(5)
_diffrn_ambient_pressure 10
_diffrn_ambient_temperature 70
_cod_database_code 3000288
_cod_hold_until_date 2021-02-22

loop_
_atom_site_label
_atom_site_fract_x
_atom_site_fract_y
_atom_site_fract_z
? ? ? ?
